data_1514986
loop_
_publ_author_name
'Gong, Wei'
'Singidi, Ramakrishna Reddy'
'Gallucci, Judith C.'
'RajanBabu, T. V.'

_publ_section_title
;
 On the stereochemistry of acetylide additions to highly functionalized
 biphenylcarbaldehydes and multi-component cyclization of 1,n-diynes.
 Syntheses of dibenzocyclooctadiene lignans
;
_journal_issue 4
_journal_name_full 'Chemical Science'
_journal_page_first 1221
_journal_paper_doi 10.1039/c2sc00920j
_journal_volume 3
_journal_year 2012
_chemical_absolute_configuration ad
_chemical_compound_source 'synthesis as described'
_chemical_formula_moiety 'C28 H35 N1 O7 Si1'
_chemical_formula_sum 'C28 H35 N O7 Si'
_chemical_formula_weight 525.66
_chemical_name_common 'RajanBabu 1763'
_chemical_name_systematic
;
?
;
_space_group_IT_number 19
_symmetry_cell_setting orthorhombic
_symmetry_Int_Tables_number 19
_symmetry_space_group_name_Hall 'P 2ac 2ab'
_symmetry_space_group_name_H-M 'P 21 21 21'
_atom_sites_solution_hydrogens geom
_atom_sites_solution_primary direct
_atom_sites_solution_secondary difmap
_audit_conform_dict_location ftp://ftp.iucr.org/pub/cif_core.dic
_audit_conform_dict_name cif_core.dic
_audit_conform_dict_version 2.4
_audit_creation_date 2011-05-05T17:44:31-00:00
_audit_creation_method 'WinGX routine CIF_UPDATE'
_cell_angle_alpha 90
_cell_angle_beta 90
_cell_angle_gamma 90
_cell_formula_units_Z 4
_cell_length_a 10.6948(1)
_cell_length_b 14.0253(2)
_cell_length_c 18.4358(2)
_cell_measurement_reflns_used 2734
_cell_measurement_temperature 150(2)
_cell_measurement_theta_max 25.028
_cell_measurement_theta_min 2.037
_cell_measurement_wavelength 0.71073
_cell_volume 2765.33(6)
_computing_cell_refinement 'HKL Scalepack (Otwinowski & Minor 1997)'
_computing_data_collection 'Collect (Nonius BV, 1997-2000)'
_computing_data_reduction 'HKL Denzo and Scalepack (Otwinowski & Minor 1997)'
_computing_molecular_graphics 'Ortep-3 for Windows (Farrugia, 1997)'
_computing_publication_material 'WinGX publication routines (Farrugia, 1999)'
_computing_structure_refinement 'SHELXL-97 (Sheldrick, 2008)'
_computing_structure_solution 'SHELXS-97 (Sheldrick, 2008)'
_diffrn_ambient_temperature 150(2)
_diffrn_detector 'CCD plate'
_diffrn_detector_area_resol_mean 9
_diffrn_measured_fraction_theta_full 0.992
_diffrn_measured_fraction_theta_max 0.992
_diffrn_measurement_device '95mm CCD camera on \k-goniostat'
_diffrn_measurement_device_type 'Nonius KappaCCD'
_diffrn_measurement_method 'omega scans'
_diffrn_orient_matrix_type 'by Nonius Collect from scalepack cell'
_diffrn_orient_matrix_UB_11 -0.64619E-2
_diffrn_orient_matrix_UB_12 -0.412003E-1
_diffrn_orient_matrix_UB_13 0.441106E-1
_diffrn_orient_matrix_UB_21 -0.879112E-1
_diffrn_orient_matrix_UB_22 0.221231E-1
_diffrn_orient_matrix_UB_23 0.76253E-2
_diffrn_orient_matrix_UB_31 -0.311889E-1
_diffrn_orient_matrix_UB_32 -0.538215E-1
_diffrn_orient_matrix_UB_33 -0.306323E-1
_diffrn_radiation_monochromator graphite
_diffrn_radiation_probe x-ray
_diffrn_radiation_type MoK\a
_diffrn_radiation_wavelength 0.71073
_diffrn_reflns_av_R_equivalents 0.037
_diffrn_reflns_limit_h_max 12
_diffrn_reflns_limit_h_min -12
_diffrn_reflns_limit_k_max 16
_diffrn_reflns_limit_k_min -16
_diffrn_reflns_limit_l_max 21
_diffrn_reflns_limit_l_min -21
_diffrn_reflns_number 47105
_diffrn_reflns_theta_full 24.89
_diffrn_reflns_theta_max 24.89
_diffrn_reflns_theta_min 2.2
_diffrn_source 'Enraf Nonius FR590'
_exptl_absorpt_coefficient_mu 0.13
_exptl_absorpt_correction_type none
_exptl_crystal_colour colourless
_exptl_crystal_density_diffrn 1.263
_exptl_crystal_density_method 'not measured'
_exptl_crystal_description 'rectangular pyramid'
_exptl_crystal_F_000 1120
_exptl_crystal_size_max 0.35
_exptl_crystal_size_mid 0.23
_exptl_crystal_size_min 0.23
_refine_diff_density_max 0.33
_refine_diff_density_min -0.188
_refine_diff_density_rms 0.044
_refine_ls_abs_structure_details 'Flack H D (1983), Acta Cryst. A39, 876-881'
_refine_ls_abs_structure_Flack 0.04(15)
_refine_ls_extinction_method none
_refine_ls_goodness_of_fit_ref 1.151
_refine_ls_hydrogen_treatment mixed
_refine_ls_matrix_type full
_refine_ls_number_parameters 347
_refine_ls_number_reflns 4782
_refine_ls_number_restraints 0
_refine_ls_restrained_S_all 1.151
_refine_ls_R_factor_all 0.0451
_refine_ls_R_factor_gt 0.0397
_refine_ls_shift/su_max 0.007
_refine_ls_shift/su_mean 0.001
_refine_ls_structure_factor_coef Fsqd
_refine_ls_weighting_details 'w=1/[\s^2^(Fo^2^)+(0.0333P)^2^+1.7106P] where P=(Fo^2^+2Fc^2^)/3'
_refine_ls_weighting_scheme calc
_refine_ls_wR_factor_gt 0.0956
_refine_ls_wR_factor_ref 0.0978
_reflns_number_gt 4415
_reflns_number_total 4782
_reflns_threshold_expression >2\s(I)
_cod_data_source_file c2sc00920j.txt
_cod_data_source_block RajanBabu1763
_cod_original_sg_symbol_H-M P212121
_cod_database_code 1514986

loop_
_symmetry_equiv_pos_as_xyz
'x, y, z'
'-x+1/2, -y, z+1/2'
'x+1/2, -y+1/2, -z'
'-x, y+1/2, -z+1/2'

loop_
_atom_site_label
_atom_site_type_symbol
_atom_site_fract_x
_atom_site_fract_y
_atom_site_fract_z
_atom_site_U_iso_or_equiv
_atom_site_adp_type
_atom_site_occupancy
_atom_site_symmetry_multiplicity
_atom_site_calc_flag
_atom_site_refinement_flags
C1 C -0.0402(2) 0.97209(17) 0.24443(12) 0.0226(5) Uani 1 1 d .
C2 C 0.0670(2) 0.93443(18) 0.21214(13) 0.0244(5) Uani 1 1 d .
C3 C 0.1839(2) 0.94094(18) 0.24637(13) 0.0265(6) Uani 1 1 d .
H3 H 0.2573 0.916 0.2243 0.032 Uiso 1 1 calc R
C4 C 0.1883(2) 0.98474(19) 0.31293(14) 0.0268(6) Uani 1 1 d .
C5 C 0.0821(2) 1.02034(18) 0.34541(13) 0.0256(6) Uani 1 1 d .
C6 C -0.0322(2) 1.01585(18) 0.31309(13) 0.0254(5) Uani 1 1 d .
H6 H -0.1043 1.0414 0.3361 0.031 Uiso 1 1 calc R
C7 C 0.2458(3) 1.0522(2) 0.41765(15) 0.0385(7) Uani 1 1 d .
H7A H 0.2728 1.0246 0.4646 0.046 Uiso 1 1 calc R
H7B H 0.2804 1.1174 0.4137 0.046 Uiso 1 1 calc R
C8 C 0.0606(2) 0.89337(19) 0.13585(13) 0.0269(6) Uani 1 1 d .
H8 H -0.0257 0.8682 0.1274 0.032 Uiso 1 1 calc R
C9 C 0.1506(2) 0.8161(2) 0.12326(13) 0.0295(6) Uani 1 1 d .
C10 C 0.2263(3) 0.7548(2) 0.10937(14) 0.0306(6) Uani 1 1 d .
C11 C 0.4025(3) 0.5949(2) 0.15278(17) 0.0412(7) Uani 1 1 d .
H11A H 0.4427 0.6354 0.1893 0.062 Uiso 1 1 calc R
H11B H 0.4631 0.5484 0.1344 0.062 Uiso 1 1 calc R
H11C H 0.3318 0.5613 0.1748 0.062 Uiso 1 1 calc R
C12 C 0.4758(3) 0.7407(2) 0.03821(15) 0.0372(7) Uani 1 1 d .
H12A H 0.444 0.7824 -0.0002 0.056 Uiso 1 1 calc R
H12B H 0.5389 0.6975 0.018 0.056 Uiso 1 1 calc R
H12C H 0.5137 0.7796 0.0765 0.056 Uiso 1 1 calc R
C13 C 0.2721(3) 0.5954(2) 0.00516(17) 0.0440(8) Uani 1 1 d .
H13A H 0.1994 0.5623 0.0255 0.066 Uiso 1 1 calc R
H13B H 0.3328 0.5484 -0.0124 0.066 Uiso 1 1 calc R
H13C H 0.2452 0.636 -0.0352 0.066 Uiso 1 1 calc R
C14 C -0.1686(2) 0.96684(18) 0.21078(12) 0.0230(5) Uani 1 1 d .
C15 C -0.2221(2) 1.04121(18) 0.17088(12) 0.0228(5) Uani 1 1 d .
C16 C -0.3486(2) 1.03836(19) 0.14969(13) 0.0263(5) Uani 1 1 d .
H16 H -0.3837 1.0897 0.123 0.032 Uiso 1 1 calc R
C17 C -0.4218(2) 0.9603(2) 0.16802(12) 0.0282(6) Uani 1 1 d .
C18 C -0.3697(2) 0.88530(19) 0.20615(13) 0.0276(6) Uani 1 1 d .
C19 C -0.2440(2) 0.88842(18) 0.22647(13) 0.0240(5) Uani 1 1 d .
C20 C -0.6002(3) 1.0236(3) 0.10759(18) 0.0535(9) Uani 1 1 d .
H20A H -0.5928 1.0853 0.1321 0.08 Uiso 1 1 calc R
H20B H -0.6887 1.0089 0.0995 0.08 Uiso 1 1 calc R
H20C H -0.5567 1.0263 0.0608 0.08 Uiso 1 1 calc R
C21 C -0.4930(3) 0.8095(3) 0.29426(17) 0.0502(8) Uani 1 1 d .
H21A H -0.4255 0.8016 0.3297 0.075 Uiso 1 1 calc R
H21B H -0.5538 0.7578 0.3 0.075 Uiso 1 1 calc R
H21C H -0.5345 0.8709 0.3022 0.075 Uiso 1 1 calc R
C22 C -0.1838(3) 0.7250(2) 0.22864(18) 0.0466(8) Uani 1 1 d .
H22A H -0.266 0.7057 0.2103 0.07 Uiso 1 1 calc R
H22B H -0.1519 0.6761 0.2618 0.07 Uiso 1 1 calc R
H22C H -0.1257 0.7325 0.1879 0.07 Uiso 1 1 calc R
C23 C -0.1501(2) 1.12514(18) 0.14753(13) 0.0236(5) Uani 1 1 d .
C24 C -0.0050(3) 1.2286(2) 0.11316(15) 0.0346(7) Uani 1 1 d .
H24 H 0.0317 1.2617 0.1562 0.042 Uiso 1 1 calc R
C25 C -0.1342(3) 1.2718(2) 0.0986(2) 0.0479(8) Uani 1 1 d .
H25A H -0.141 1.3365 0.1196 0.057 Uiso 1 1 calc R
H25B H -0.1515 1.2752 0.0459 0.057 Uiso 1 1 calc R
C26 C 0.0887(3) 1.2347(2) 0.05157(15) 0.0381(7) Uani 1 1 d .
H26 H 0.1646 1.1984 0.0671 0.046 Uiso 1 1 calc R
C27 C 0.1295(3) 1.3390(2) 0.04014(18) 0.0476(8) Uani 1 1 d .
H27A H 0.0564 1.3778 0.0276 0.071 Uiso 1 1 calc R
H27B H 0.1908 1.3422 0.0007 0.071 Uiso 1 1 calc R
H27C H 0.1672 1.3635 0.0849 0.071 Uiso 1 1 calc R
C28 C 0.0423(4) 1.1890(3) -0.01674(17) 0.0584(10) Uani 1 1 d .
H28A H 0.0101 1.1252 -0.0057 0.088 Uiso 1 1 calc R
H28B H 0.1112 1.1839 -0.0516 0.088 Uiso 1 1 calc R
H28C H -0.0247 1.228 -0.0376 0.088 Uiso 1 1 calc R
N N -0.0340(2) 1.12956(16) 0.13444(12) 0.0311(5) Uani 1 1 d .
O1 O 0.11181(17) 1.05489(15) 0.41375(10) 0.0381(5) Uani 1 1 d .
O2 O 0.28991(16) 0.99424(15) 0.35871(10) 0.0358(5) Uani 1 1 d .
O3 O 0.08599(17) 0.96625(14) 0.08307(9) 0.0333(4) Uani 1 1 d .
H1O3 H 0.057(4) 1.028(3) 0.100(2) 0.085(13) Uiso 1 1 d .
O4 O -0.54556(16) 0.95133(15) 0.15156(10) 0.0374(5) Uani 1 1 d .
O5 O -0.44251(17) 0.80696(14) 0.22306(10) 0.0367(5) Uani 1 1 d .
O6 O -0.19492(17) 0.81400(12) 0.26663(10) 0.0321(4) Uani 1 1 d .
O7 O -0.21909(19) 1.20553(13) 0.13457(12) 0.0419(5) Uani 1 1 d .
Si Si 0.34558(7) 0.67027(5) 0.07649(4) 0.02786(17) Uani 1 1 d .

loop_
_atom_site_aniso_label
_atom_site_aniso_U_11
_atom_site_aniso_U_22
_atom_site_aniso_U_33
_atom_site_aniso_U_23
_atom_site_aniso_U_13
_atom_site_aniso_U_12
C1 0.0205(13) 0.0252(13) 0.0219(12) -0.0012(10) -0.0014(10) -0.0010(11)
C2 0.0219(13) 0.0292(13) 0.0222(12) 0.0008(10) -0.0023(10) 0.0009(11)
C3 0.0207(13) 0.0328(14) 0.0259(13) -0.0003(11) 0.0024(10) 0.0014(11)
C4 0.0217(13) 0.0306(14) 0.0282(13) 0.0030(11) -0.0053(10) -0.0046(11)
C5 0.0299(14) 0.0281(13) 0.0188(12) -0.0013(10) -0.0021(11) -0.0042(12)
C6 0.0219(13) 0.0303(14) 0.0242(12) -0.0025(11) 0.0009(10) 0.0014(11)
C7 0.0351(16) 0.0483(17) 0.0321(14) -0.0057(14) -0.0095(13) -0.0058(13)
C8 0.0196(12) 0.0372(15) 0.0240(12) -0.0032(11) 0.0000(10) 0.0060(11)
C9 0.0256(13) 0.0406(16) 0.0221(12) -0.0051(11) -0.0015(11) 0.0000(13)
C10 0.0267(14) 0.0386(16) 0.0265(13) -0.0058(12) 0.0006(11) 0.0043(13)
C11 0.0325(15) 0.0478(18) 0.0432(17) 0.0122(14) 0.0057(14) 0.0041(14)
C12 0.0373(17) 0.0405(17) 0.0340(15) 0.0019(13) 0.0074(12) 0.0026(14)
C13 0.0469(18) 0.0448(18) 0.0404(17) -0.0117(14) 0.0010(14) 0.0046(15)
C14 0.0188(12) 0.0296(13) 0.0206(12) -0.0075(10) 0.0012(10) 0.0025(11)
C15 0.0211(12) 0.0292(14) 0.0182(12) -0.0044(10) 0.0004(10) -0.0004(11)
C16 0.0199(12) 0.0361(15) 0.0229(12) -0.0022(11) -0.0002(10) 0.0022(12)
C17 0.0202(13) 0.0459(17) 0.0184(12) -0.0033(11) -0.0005(10) -0.0008(12)
C18 0.0267(14) 0.0318(14) 0.0242(13) -0.0062(11) 0.0030(11) -0.0078(12)
C19 0.0237(13) 0.0273(13) 0.0210(12) -0.0030(10) -0.0014(10) 0.0026(11)
C20 0.0250(15) 0.083(2) 0.0521(19) 0.0268(19) -0.0141(14) -0.0043(17)
C21 0.0485(19) 0.057(2) 0.0451(18) 0.0042(16) 0.0159(15) -0.0111(17)
C22 0.056(2) 0.0279(15) 0.0554(19) -0.0110(14) -0.0090(16) 0.0030(15)
C23 0.0257(13) 0.0259(13) 0.0193(11) -0.0049(10) -0.0033(11) 0.0012(11)
C24 0.0412(17) 0.0342(15) 0.0285(14) 0.0039(12) -0.0031(13) -0.0090(13)
C25 0.0466(19) 0.0305(16) 0.066(2) 0.0054(15) 0.0147(16) 0.0015(14)
C26 0.0406(17) 0.0331(15) 0.0407(16) 0.0036(13) 0.0049(14) 0.0001(14)
C27 0.058(2) 0.0382(17) 0.0465(18) 0.0088(14) 0.0109(15) -0.0061(16)
C28 0.069(2) 0.069(2) 0.0377(17) -0.0046(17) 0.0082(17) -0.016(2)
N 0.0273(13) 0.0296(12) 0.0364(13) 0.0071(10) 0.0001(10) -0.0026(10)
O1 0.0332(11) 0.0535(12) 0.0277(10) -0.0136(9) -0.0073(8) -0.0010(9)
O2 0.0237(10) 0.0525(12) 0.0313(10) -0.0065(9) -0.0086(8) -0.0036(9)
O3 0.0339(10) 0.0421(12) 0.0239(9) 0.0015(9) 0.0017(8) 0.0074(9)
O4 0.0189(9) 0.0570(13) 0.0365(10) 0.0022(10) -0.0032(8) -0.0066(9)
O5 0.0339(10) 0.0434(12) 0.0329(10) -0.0010(9) 0.0014(9) -0.0165(9)
O6 0.0371(10) 0.0247(9) 0.0346(10) -0.0026(8) -0.0063(8) -0.0005(8)
O7 0.0375(11) 0.0302(10) 0.0581(13) 0.0037(9) 0.0108(10) 0.0078(9)
Si 0.0263(4) 0.0320(4) 0.0253(3) -0.0007(3) 0.0028(3) 0.0051(3)

loop_
_atom_type_symbol
_atom_type_description
_atom_type_scat_dispersion_real
_atom_type_scat_dispersion_imag
_atom_type_scat_source
C C 0.0033 0.0016 'International Tables Vol C Tables 4.2.6.8 and 6.1.1.4'
H H 0 0 'International Tables Vol C Tables 4.2.6.8 and 6.1.1.4'
N N 0.0061 0.0033 'International Tables Vol C Tables 4.2.6.8 and 6.1.1.4'
O O 0.0106 0.006 'International Tables Vol C Tables 4.2.6.8 and 6.1.1.4'
Si Si 0.0817 0.0704 'International Tables Vol C Tables 4.2.6.8 and 6.1.1.4'

loop_
_geom_angle_atom_site_label_1
_geom_angle_atom_site_label_2
_geom_angle_atom_site_label_3
_geom_angle
C2 C1 C6 119.9(2)
C2 C1 C14 123.6(2)
C6 C1 C14 116.5(2)
C1 C2 C3 121.0(2)
C1 C2 C8 120.0(2)
C3 C2 C8 118.7(2)
C4 C3 C2 117.5(2)
C4 C3 H3 121.3
C2 C3 H3 121.3
C3 C4 C5 121.5(2)
C3 C4 O2 128.0(2)
C5 C4 O2 110.4(2)
C6 C5 C4 122.2(2)
C6 C5 O1 128.3(2)
C4 C5 O1 109.4(2)
C5 C6 C1 117.9(2)
C5 C6 H6 121.1
C1 C6 H6 121.1
O1 C7 O2 107.8(2)
O1 C7 H7A 110.2
O2 C7 H7A 110.2
O1 C7 H7B 110.2
O2 C7 H7B 110.2
H7A C7 H7B 108.5
O3 C8 C9 107.1(2)
O3 C8 C2 110.4(2)
C9 C8 C2 113.3(2)
O3 C8 H8 108.7
C9 C8 H8 108.7
C2 C8 H8 108.7
C10 C9 C8 176.5(3)
C9 C10 Si 172.1(2)
Si C11 H11A 109.5
Si C11 H11B 109.5
H11A C11 H11B 109.5
Si C11 H11C 109.5
H11A C11 H11C 109.5
H11B C11 H11C 109.5
Si C12 H12A 109.5
Si C12 H12B 109.5
H12A C12 H12B 109.5
Si C12 H12C 109.5
H12A C12 H12C 109.5
H12B C12 H12C 109.5
Si C13 H13A 109.5
Si C13 H13B 109.5
H13A C13 H13B 109.5
Si C13 H13C 109.5
H13A C13 H13C 109.5
H13B C13 H13C 109.5
C19 C14 C15 117.4(2)
C19 C14 C1 118.7(2)
C15 C14 C1 123.5(2)
C14 C15 C16 121.2(2)
C14 C15 C23 122.5(2)
C16 C15 C23 116.4(2)
C17 C16 C15 119.8(2)
C17 C16 H16 120.1
C15 C16 H16 120.1
O4 C17 C18 115.7(2)
O4 C17 C16 124.4(2)
C18 C17 C16 119.8(2)
C17 C18 O5 119.5(2)
C17 C18 C19 120.0(2)
O5 C18 C19 120.4(2)
O6 C19 C14 119.1(2)
O6 C19 C18 119.0(2)
C14 C19 C18 121.7(2)
O4 C20 H20A 109.5
O4 C20 H20B 109.5
H20A C20 H20B 109.5
O4 C20 H20C 109.5
H20A C20 H20C 109.5
H20B C20 H20C 109.5
O5 C21 H21A 109.5
O5 C21 H21B 109.5
H21A C21 H21B 109.5
O5 C21 H21C 109.5
H21A C21 H21C 109.5
H21B C21 H21C 109.5
O6 C22 H22A 109.5
O6 C22 H22B 109.5
H22A C22 H22B 109.5
O6 C22 H22C 109.5
H22A C22 H22C 109.5
H22B C22 H22C 109.5
N C23 O7 117.1(2)
N C23 C15 127.4(2)
O7 C23 C15 115.4(2)
N C24 C26 113.0(2)
N C24 C25 103.2(2)
C26 C24 C25 116.2(2)
N C24 H24 108
C26 C24 H24 108
C25 C24 H24 108
O7 C25 C24 103.3(2)
O7 C25 H25A 111.1
C24 C25 H25A 111.1
O7 C25 H25B 111.1
C24 C25 H25B 111.1
H25A C25 H25B 109.1
C28 C26 C24 112.7(3)
C28 C26 C27 112.7(3)
C24 C26 C27 110.1(2)
C28 C26 H26 107
C24 C26 H26 107
C27 C26 H26 107
C26 C27 H27A 109.5
C26 C27 H27B 109.5
H27A C27 H27B 109.5
C26 C27 H27C 109.5
H27A C27 H27C 109.5
H27B C27 H27C 109.5
C26 C28 H28A 109.5
C26 C28 H28B 109.5
H28A C28 H28B 109.5
C26 C28 H28C 109.5
H28A C28 H28C 109.5
H28B C28 H28C 109.5
C23 N C24 107.6(2)
C5 O1 C7 105.4(2)
C4 O2 C7 104.97(19)
C8 O3 H1O3 111(2)
C17 O4 C20 117.4(2)
C18 O5 C21 113.7(2)
C19 O6 C22 115.2(2)
C23 O7 C25 105.6(2)
C10 Si C12 107.65(13)
C10 Si C13 107.66(14)
C12 Si C13 110.55(14)
C10 Si C11 110.05(13)
C12 Si C11 110.21(14)
C13 Si C11 110.64(15)

loop_
_geom_bond_atom_site_label_1
_geom_bond_atom_site_label_2
_geom_bond_distance
C1 C2 1.396(4)
C1 C6 1.409(3)
C1 C14 1.508(3)
C2 C3 1.404(4)
C2 C8 1.521(3)
C3 C4 1.373(4)
C3 H3 0.95
C4 C5 1.378(4)
C4 O2 1.383(3)
C5 C6 1.361(4)
C5 O1 1.387(3)
C6 H6 0.95
C7 O1 1.436(3)
C7 O2 1.436(3)
C7 H7A 0.99
C7 H7B 0.99
C8 O3 1.437(3)
C8 C9 1.468(4)
C8 H8 1
C9 C10 1.209(4)
C10 Si 1.843(3)
C11 Si 1.862(3)
C11 H11A 0.98
C11 H11B 0.98
C11 H11C 0.98
C12 Si 1.848(3)
C12 H12A 0.98
C12 H12B 0.98
C12 H12C 0.98
C13 Si 1.858(3)
C13 H13A 0.98
C13 H13B 0.98
C13 H13C 0.98
C14 C19 1.394(4)
C14 C15 1.399(4)
C15 C16 1.409(3)
C15 C23 1.471(4)
C16 C17 1.387(4)
C16 H16 0.95
C17 O4 1.364(3)
C17 C18 1.382(4)
C18 O5 1.382(3)
C18 C19 1.397(4)
C19 O6 1.383(3)
C20 O4 1.423(4)
C20 H20A 0.98
C20 H20B 0.98
C20 H20C 0.98
C21 O5 1.420(3)
C21 H21A 0.98
C21 H21B 0.98
C21 H21C 0.98
C22 O6 1.436(3)
C22 H22A 0.98
C22 H22B 0.98
C22 H22C 0.98
C23 N 1.267(3)
C23 O7 1.368(3)
C24 N 1.476(3)
C24 C26 1.517(4)
C24 C25 1.533(4)
C24 H24 1
C25 O7 1.459(4)
C25 H25A 0.99
C25 H25B 0.99
C26 C28 1.498(4)
C26 C27 1.542(4)
C26 H26 1
C27 H27A 0.98
C27 H27B 0.98
C27 H27C 0.98
C28 H28A 0.98
C28 H28B 0.98
C28 H28C 0.98
O3 H1O3 0.97(4)

loop_
_geom_hbond_atom_site_label_D
_geom_hbond_atom_site_label_H
_geom_hbond_atom_site_label_A
_geom_hbond_distance_DH
_geom_hbond_distance_HA
_geom_hbond_distance_DA
_geom_hbond_angle_DHA
O3 H1O3 N 0.97(4) 1.84(4) 2.791(3) 166(4)

loop_
_geom_torsion_atom_site_label_1
_geom_torsion_atom_site_label_2
_geom_torsion_atom_site_label_3
_geom_torsion_atom_site_label_4
_geom_torsion
C6 C1 C2 C3 -1.2(4)
C14 C1 C2 C3 -179.6(2)
C6 C1 C2 C8 -175.7(2)
C14 C1 C2 C8 5.9(4)
C1 C2 C3 C4 0.7(4)
C8 C2 C3 C4 175.3(2)
C2 C3 C4 C5 0.5(4)
C2 C3 C4 O2 175.5(3)
C3 C4 C5 C6 -1.3(4)
O2 C4 C5 C6 -177.1(2)
C3 C4 C5 O1 176.1(2)
O2 C4 C5 O1 0.3(3)
C4 C5 C6 C1 0.7(4)
O1 C5 C6 C1 -176.2(2)
C2 C1 C6 C5 0.5(4)
C14 C1 C6 C5 179.0(2)
C1 C2 C8 O3 90.1(3)
C3 C2 C8 O3 -84.6(3)
C1 C2 C8 C9 -149.9(2)
C3 C2 C8 C9 35.5(3)
C2 C1 C14 C19 90.0(3)
C6 C1 C14 C19 -88.4(3)
C2 C1 C14 C15 -97.3(3)
C6 C1 C14 C15 84.3(3)
C19 C14 C15 C16 2.2(3)
C1 C14 C15 C16 -170.6(2)
C19 C14 C15 C23 -176.5(2)
C1 C14 C15 C23 10.6(3)
C14 C15 C16 C17 -0.5(4)
C23 C15 C16 C17 178.3(2)
C15 C16 C17 O4 178.6(2)
C15 C16 C17 C18 -0.8(4)
O4 C17 C18 O5 1.8(3)
C16 C17 C18 O5 -178.8(2)
O4 C17 C18 C19 -179.1(2)
C16 C17 C18 C19 0.3(4)
C15 C14 C19 O6 -179.2(2)
C1 C14 C19 O6 -6.0(3)
C15 C14 C19 C18 -2.7(3)
C1 C14 C19 C18 170.5(2)
C17 C18 C19 O6 177.9(2)
O5 C18 C19 O6 -2.9(3)
C17 C18 C19 C14 1.5(4)
O5 C18 C19 C14 -179.4(2)
C14 C15 C23 N 28.2(4)
C16 C15 C23 N -150.7(3)
C14 C15 C23 O7 -156.1(2)
C16 C15 C23 O7 25.1(3)
N C24 C25 O7 17.5(3)
C26 C24 C25 O7 141.8(2)
N C24 C26 C28 61.9(3)
C25 C24 C26 C28 -57.3(4)
N C24 C26 C27 -171.4(2)
C25 C24 C26 C27 69.4(3)
O7 C23 N C24 4.6(3)
C15 C23 N C24 -179.7(2)
C26 C24 N C23 -140.3(2)
C25 C24 N C23 -13.9(3)
C6 C5 O1 C7 -174.2(3)
C4 C5 O1 C7 8.6(3)
O2 C7 O1 C5 -14.1(3)
C3 C4 O2 C7 175.4(3)
C5 C4 O2 C7 -9.1(3)
O1 C7 O2 C4 14.3(3)
C18 C17 O4 C20 -175.3(3)
C16 C17 O4 C20 5.3(4)
C17 C18 O5 C21 -97.2(3)
C19 C18 O5 C21 83.7(3)
C14 C19 O6 C22 -114.6(3)
C18 C19 O6 C22 68.9(3)
N C23 O7 C25 7.5(3)
C15 C23 O7 C25 -168.7(2)
C24 C25 O7 C23 -15.3(3)
